data_7226993
loop_
_publ_author_name
'Pop, Flavia'
'Lewis, William'
'Amabilino, David B.'

_publ_section_title
;
 Solid state supramolecular structure of diketopyrrolopyrrole
 chromophores: correlating stacking geometry with visible light absorption
;
_journal_issue 46
_journal_name_full CrystEngComm
_journal_page_first 8933
_journal_paper_doi 10.1039/C6CE02157C
_journal_volume 18
_journal_year 2016
_chemical_formula_moiety 'C25 H27 Br N2 O4 S2'
_chemical_formula_sum 'C25 H27 Br N2 O4 S2'
_chemical_formula_weight 563.51
_space_group_crystal_system orthorhombic
_space_group_IT_number 61
_space_group_name_Hall '-P 2ac 2ab'
_space_group_name_H-M_alt 'P b c a'
_symmetry_space_group_name_Hall '-P 2ac 2ab'
_symmetry_space_group_name_H-M 'P b c a'
_atom_sites_solution_hydrogens geom
_atom_sites_solution_primary iterative
_audit_creation_date 2016-10-04
_audit_creation_method
;
Olex2 1.2
(compiled 2016.09.09 svn.r3337 for OlexSys, GUI svn.r5227)
;
_audit_update_record
;
2016-10-05 deposited with the CCDC.
2016-11-03 downloaded from the CCDC.
;
_cell_angle_alpha 90
_cell_angle_beta 90
_cell_angle_gamma 90
_cell_formula_units_Z 8
_cell_length_a 10.1252(4)
_cell_length_b 14.6758(4)
_cell_length_c 34.2996(9)
_cell_measurement_reflns_used 22173
_cell_measurement_temperature 120(2)
_cell_measurement_theta_max 31.4560
_cell_measurement_theta_min 2.2440
_cell_volume 5096.8(3)
_computing_cell_refinement
;
CrysAlisPro, Agilent Technologies,
Version 1.171.37.35 (release 13-08-2014 CrysAlis171 .NET)
(compiled Aug 13 2014,18:06:01)
;
_computing_data_collection
;
CrysAlisPro, Agilent Technologies,
Version 1.171.37.35 (release 13-08-2014 CrysAlis171 .NET)
(compiled Aug 13 2014,18:06:01)
;
_computing_data_reduction
;
CrysAlisPro, Agilent Technologies,
Version 1.171.37.35 (release 13-08-2014 CrysAlis171 .NET)
(compiled Aug 13 2014,18:06:01)
;
_computing_molecular_graphics 'Olex2 (Dolomanov et al., 2009)'
_computing_publication_material 'Olex2 (Dolomanov et al., 2009)'
_computing_structure_refinement 'ShelXL (Sheldrick, 2015)'
_computing_structure_solution 'olex2.solve (Bourhis et al., 2015)'
_diffrn_ambient_temperature 120(2)
_diffrn_detector 'CCD area detector'
_diffrn_detector_area_resol_mean 0.0350
_diffrn_detector_type 'Rigaku Saturn724+'
_diffrn_measured_fraction_theta_full 0.994
_diffrn_measured_fraction_theta_max 0.929
_diffrn_measurement_details
;
  1 omega  -60.00  115.00   1.0000    1.0000
omega____ theta____ kappa____ phi______ frames
    -       30.0000    0.0000    0.0000 175

  2 omega  -60.00   60.00   1.0000    1.0000
omega____ theta____ kappa____ phi______ frames
    -       30.0000  -50.0000    0.0000 120

  3 omega  -60.00   60.00   1.0000    1.0000
omega____ theta____ kappa____ phi______ frames
    -       30.0000  -50.0000  120.0000 120

  4 omega  -60.00   59.00   1.0000    1.0000
omega____ theta____ kappa____ phi______ frames
    -       30.0000  -50.0000  240.0000 119
;
_diffrn_measurement_device 'CrystalLogic Kappa (4 circle)'
_diffrn_measurement_device_type 'Kappa Rigaku Saturn724+'
_diffrn_measurement_method '\w scans'
_diffrn_orient_matrix_UB_11 0.0134479000
_diffrn_orient_matrix_UB_12 0.0053174000
_diffrn_orient_matrix_UB_13 0.0195377000
_diffrn_orient_matrix_UB_21 -0.0096056000
_diffrn_orient_matrix_UB_22 0.0462915000
_diffrn_orient_matrix_UB_23 -0.0017374000
_diffrn_orient_matrix_UB_31 -0.0660359000
_diffrn_orient_matrix_UB_32 -0.0056403000
_diffrn_orient_matrix_UB_33 0.0042832000
_diffrn_radiation_collimation '0.3 x 1.5 Double Pinhole'
_diffrn_radiation_monochromator synchrotron
_diffrn_radiation_probe x-ray
_diffrn_radiation_wavelength 0.6889
_diffrn_reflns_av_R_equivalents 0.0677
_diffrn_reflns_av_unetI/netI 0.0336
_diffrn_reflns_Laue_measured_fraction_full 0.994
_diffrn_reflns_Laue_measured_fraction_max 0.929
_diffrn_reflns_limit_h_max 11
_diffrn_reflns_limit_h_min -14
_diffrn_reflns_limit_k_max 21
_diffrn_reflns_limit_k_min -22
_diffrn_reflns_limit_l_max 50
_diffrn_reflns_limit_l_min -50
_diffrn_reflns_number 61833
_diffrn_reflns_point_group_measured_fraction_full 0.994
_diffrn_reflns_point_group_measured_fraction_max 0.929
_diffrn_reflns_theta_full 24.415
_diffrn_reflns_theta_max 31.621
_diffrn_reflns_theta_min 2.302
_diffrn_source synchrotron
_diffrn_source_type 'Undulator, I19, DLS, RAL'
_exptl_absorpt_coefficient_mu 1.663
_exptl_absorpt_correction_T_max 1.00000
_exptl_absorpt_correction_T_min 0.45945
_exptl_absorpt_correction_type multi-scan
_exptl_absorpt_process_details
;
CrysAlisPro, Agilent Technologies,
Version 1.171.37.35 (release 13-08-2014 CrysAlis171 .NET)
(compiled Aug 13 2014,18:06:01)
Empirical absorption correction using spherical harmonics,
 implemented in SCALE3 ABSPACK scaling algorithm.
;
_exptl_crystal_colour 'clear red'
_exptl_crystal_colour_lustre clear
_exptl_crystal_colour_primary red
_exptl_crystal_density_diffrn 1.469
_exptl_crystal_description plate
_exptl_crystal_F_000 2320
_exptl_crystal_size_max 0.3
_exptl_crystal_size_mid 0.1
_exptl_crystal_size_min 0.01
_refine_diff_density_max 1.151
_refine_diff_density_min -1.738
_refine_diff_density_rms 0.120
_refine_ls_extinction_method none
_refine_ls_goodness_of_fit_ref 1.080
_refine_ls_hydrogen_treatment constr
_refine_ls_matrix_type full
_refine_ls_number_parameters 343
_refine_ls_number_reflns 8750
_refine_ls_number_restraints 114
_refine_ls_restrained_S_all 1.103
_refine_ls_R_factor_all 0.0967
_refine_ls_R_factor_gt 0.0755
_refine_ls_shift/su_max 0.002
_refine_ls_shift/su_mean 0.000
_refine_ls_structure_factor_coef Fsqd
_refine_ls_weighting_details 'w=1/[\s^2^(Fo^2^)+(0.1320P)^2^+5.9072P] where P=(Fo^2^+2Fc^2^)/3'
_refine_ls_weighting_scheme calc
_refine_ls_wR_factor_gt 0.2206
_refine_ls_wR_factor_ref 0.2391
_reflns_Friedel_coverage 0.000
_reflns_number_gt 6702
_reflns_number_total 8750
_reflns_threshold_expression 'I > 2\s(I)'
_cod_data_source_file c6ce02157c2.cif
_cod_data_source_block 1CD
_cod_depositor_comments 'Adding full bibliography for 7226989--7226997.cif.'
_cod_database_code 7226993
_nottingham_internal_coll_name OFFPLO
_nottingham_internal_coll_number 14776
_nottingham_internal_coll_client FFP/DBA
_nottingham_internal_coll_type custom
_nottingham_internal_coll_user pczwl
_nottingham_internal_coll_date 26/06/2015
_nottingham_internal_coll_location DLS
_nottingham_internal_process_date 18/04/2016
_nottingham_internal_process_user pzcfp/pczwl
_nottingham_internal_solution_date 18/04/2016
_nottingham_internal_solution_user pczfp/pczwl
_nottingham_internal_refinement_date 18/08/2016
_nottingham_internal_refinement_user pczfp
_nottingham_internal_validation_date 4/10/2016
_nottingham_internal_validation_user pczwl
_nottingham_internal_archive_date 4/10/2016
_shelx_shelxl_version_number 2014/7
_chemical_oxdiff_formula 'C25 H27 Br N2 O4 S2'
_shelx_space_group_comment
;
The symmetry employed for this shelxl refinement is uniquely defined
by the following loop, which should always be used as a source of
symmetry information in preference to the above space-group names.
They are only intended as comments.
;
_reflns_odcompleteness_completeness 99.26
_reflns_odcompleteness_iscentric 1
_reflns_odcompleteness_theta 25.50
_olex2_refinement_description
;
1. Fixed Uiso
 At 1.2 times of:
  All C(H) groups, All C(H,H) groups
 At 1.5 times of:
  All C(H,H,H) groups
2. Restrained distances
 C11-C12A \\sim C11-C12 \\sim C1A-C4 \\sim C1-C4
 with sigma of 0.02
 S2A-C11 \\sim S2-C11 \\sim S1-C4 \\sim S1A-C4
 with sigma of 0.02
 S1-C3 \\sim S1A-C2 \\sim S2A-C13 \\sim S2-C14
 with sigma of 0.02
 C12-C13 \\sim C12A-C14 \\sim C1-C2 \\sim C1A-C3
 with sigma of 0.02
3. Rigid body (RIGU) restrains
 S1, S1A, C1, C1A, C2, C3, C4
 with sigma for 1-2 distances of 0.004 and sigma for 1-3 distances of 0.004
 S2, S2A, C11, C12, C12A, C13, C14
 with sigma for 1-2 distances of 0.004 and sigma for 1-3 distances of 0.004
4. Others
 Sof(S1A)=Sof(C1A)=Sof(H1A)=Sof(H2b)=Sof(H3b)=1-FVAR(1)
 Sof(S1)=Sof(C1)=Sof(H1)=Sof(H2a)=Sof(H3a)=FVAR(1)
 Sof(S2A)=Sof(C12A)=Sof(H12A)=Sof(H13a)=Sof(H14a)=1-FVAR(2)
 Sof(S2)=Sof(C12)=Sof(H12)=Sof(H13)=Sof(H14)=FVAR(2)
5.a Secondary CH2 refined with riding coordinates:
 C20(H20a,H20b), C21(H21a,H21b), C22(H22a,H22b), C23(H23a,H23b), C24(H24a,
 H24b), C25(H25a,H25b)
5.b Aromatic/amide H refined with riding coordinates:
 C1(H1), C1A(H1A), C2(H2a), C2(H2b), C3(H3a), C3(H3b), C12(H12), C12A(H12A),
 C13(H13), C13(H13a), C14(H14), C14(H14a)
5.c Idealised Me refined as rotating group:
 C17(H17a,H17b,H17c), C18(H18a,H18b,H18c), C19(H19a,H19b,H19c)
;
_olex2_date_sample_data_collection 2015-06-26
_olex2_date_sample_submission 2015-05-07
_olex2_exptl_crystal_mounting_method 'IN FOMBLIN FILM ON A MICROMOUNT'
_olex2_submission_special_instructions 'No special instructions were received'

loop_
_space_group_symop_operation_xyz
'x, y, z'
'-x+1/2, -y, z+1/2'
'x+1/2, -y+1/2, -z'
'-x, y+1/2, -z+1/2'
'-x, -y, -z'
'x-1/2, y, -z-1/2'
'-x-1/2, y-1/2, z'
'x, -y-1/2, z-1/2'

loop_
_atom_site_label
_atom_site_type_symbol
_atom_site_fract_x
_atom_site_fract_y
_atom_site_fract_z
_atom_site_U_iso_or_equiv
_atom_site_adp_type
_atom_site_occupancy
_atom_site_site_symmetry_order
_atom_site_calc_flag
_atom_site_refinement_flags_posn
_atom_site_refinement_flags_adp
_atom_site_refinement_flags_occupancy
_atom_site_disorder_assembly
_atom_site_disorder_group
Br1 Br 0.34324(6) 0.25967(3) 0.73121(2) 0.06274(19) Uani 1 1 d . . . . .
S1 S 1.02895(13) 0.35307(10) 0.56341(4) 0.0347(3) Uani 0.817(5) 1 d D U P A 1
S1A S 1.1510(8) 0.3855(9) 0.4895(2) 0.0250(15) Uani 0.183(5) 1 d D U P A 2
S2 S 0.56435(13) 0.37454(11) 0.33630(4) 0.0392(4) Uani 0.823(5) 1 d D U P B 1
S2A S 0.4213(8) 0.3765(7) 0.4111(2) 0.0279(15) Uani 0.177(5) 1 d D U P B 2
O1 O 0.5356(2) 0.34851(14) 0.49170(6) 0.0341(4) Uani 1 1 d . . . . .
O2 O 1.0421(2) 0.41669(14) 0.40968(6) 0.0329(4) Uani 1 1 d . . . . .
O3 O 0.7480(2) 0.53508(14) 0.35139(7) 0.0374(5) Uani 1 1 d . . . . .
O4 O 0.9352(2) 0.45590(15) 0.33709(6) 0.0332(4) Uani 1 1 d . . . . .
N1 N 0.7572(2) 0.35102(15) 0.51059(7) 0.0282(4) Uani 1 1 d . . . . .
N2 N 0.8171(2) 0.41474(15) 0.38971(6) 0.0281(4) Uani 1 1 d . . . . .
C1 C 1.1312(8) 0.3855(8) 0.4966(2) 0.0279(13) Uani 0.817(5) 1 d D U P A 1
H1 H 1.1426 0.3983 0.4696 0.034 Uiso 0.817(5) 1 calc R . P A 1
C1A C 1.0433(15) 0.3612(16) 0.5555(4) 0.023(5) Uiso 0.183(5) 1 d D U P A 2
H1A H 0.9824 0.3545 0.5763 0.028 Uiso 0.183(5) 1 calc R . P A 2
C2 C 1.2375(3) 0.3796(2) 0.52377(12) 0.0440(7) Uani 1 1 d D U . . .
H2A H 1.3282 0.3856 0.5172 0.053 Uiso 0.817(5) 1 calc R . P A 1
H2B H 1.3299 0.3869 0.5202 0.053 Uiso 0.183(5) 1 calc R . P A 2
C3 C 1.1915(4) 0.3642(2) 0.56027(11) 0.0436(7) Uani 1 1 d D U . . .
H3A H 1.2480 0.3600 0.5823 0.052 Uiso 0.817(5) 1 calc R . P A 1
H3B H 1.2412 0.3569 0.5836 0.052 Uiso 0.183(5) 1 calc R . P A 2
C4 C 1.0061(3) 0.37009(17) 0.51436(8) 0.0276(5) Uani 1 1 d D U . . .
C5 C 0.8802(3) 0.36947(16) 0.49388(8) 0.0267(5) Uani 1 1 d . . . . .
C6 C 0.6533(3) 0.35896(18) 0.48326(8) 0.0280(5) Uani 1 1 d . . . . .
C7 C 0.8575(3) 0.38753(17) 0.45433(7) 0.0268(5) Uani 1 1 d . . . . .
C8 C 0.7198(3) 0.38236(17) 0.44684(7) 0.0269(5) Uani 1 1 d . . . . .
C9 C 0.9259(3) 0.40683(17) 0.41824(8) 0.0279(5) Uani 1 1 d . . . . .
C10 C 0.6933(3) 0.39815(16) 0.40807(8) 0.0268(5) Uani 1 1 d . . . . .
C11 C 0.5711(3) 0.38687(17) 0.38646(8) 0.0286(5) Uani 1 1 d D U . . .
C12 C 0.4448(7) 0.3753(6) 0.40258(18) 0.0287(12) Uani 0.823(5) 1 d D U P B 1
H12 H 0.4268 0.3781 0.4297 0.034 Uiso 0.823(5) 1 calc R . P B 1
C12A C 0.5473(17) 0.370(2) 0.3460(4) 0.036(5) Uani 0.177(5) 1 d D U P B 2
H12A H 0.6149 0.3680 0.3268 0.043 Uiso 0.177(5) 1 calc R . P B 2
C13 C 0.3455(3) 0.3588(2) 0.37343(11) 0.0385(6) Uani 1 1 d D U . . .
H13 H 0.2539 0.3516 0.3785 0.046 Uiso 0.823(5) 1 calc R . P B 1
H13A H 0.2528 0.3499 0.3751 0.046 Uiso 0.177(5) 1 calc R . P B 2
C14 C 0.4027(4) 0.3549(2) 0.33728(10) 0.0408(7) Uani 1 1 d D U . . .
H14 H 0.3535 0.3419 0.3144 0.049 Uiso 0.823(5) 1 calc R . P B 1
H14A H 0.3616 0.3453 0.3127 0.049 Uiso 0.177(5) 1 calc R . P B 2
C15 C 0.8278(3) 0.47589(18) 0.35743(8) 0.0310(5) Uani 1 1 d . . . . .
C16 C 0.9793(3) 0.5193(2) 0.30555(8) 0.0373(6) Uani 1 1 d . . . . .
C17 C 0.8795(4) 0.5162(3) 0.27223(10) 0.0459(8) Uani 1 1 d . . . . .
H17A H 0.8607 0.4526 0.2655 0.069 Uiso 1 1 calc GR . . . .
H17B H 0.9160 0.5476 0.2494 0.069 Uiso 1 1 calc GR . . . .
H17C H 0.7976 0.5464 0.2804 0.069 Uiso 1 1 calc GR . . . .
C18 C 1.1095(4) 0.4778(4) 0.29353(11) 0.0548(10) Uani 1 1 d . . . . .
H18A H 1.1716 0.4808 0.3154 0.082 Uiso 1 1 calc GR . . . .
H18B H 1.1455 0.5115 0.2713 0.082 Uiso 1 1 calc GR . . . .
H18C H 1.0958 0.4140 0.2861 0.082 Uiso 1 1 calc GR . . . .
C19 C 0.9987(4) 0.6153(3) 0.32234(11) 0.0472(8) Uani 1 1 d . . . . .
H19A H 0.9125 0.6445 0.3259 0.071 Uiso 1 1 calc GR . . . .
H19B H 1.0523 0.6516 0.3043 0.071 Uiso 1 1 calc GR . . . .
H19C H 1.0438 0.6112 0.3476 0.071 Uiso 1 1 calc GR . . . .
C20 C 0.7248(3) 0.32700(18) 0.55118(7) 0.0301(5) Uani 1 1 d . . . . .
H20A H 0.7987 0.2917 0.5625 0.036 Uiso 1 1 calc R . . . .
H20B H 0.6452 0.2878 0.5515 0.036 Uiso 1 1 calc R . . . .
C21 C 0.6995(3) 0.41186(19) 0.57637(8) 0.0320(5) Uani 1 1 d . . . . .
H21A H 0.7781 0.4520 0.5753 0.038 Uiso 1 1 calc R . . . .
H21B H 0.6238 0.4461 0.5654 0.038 Uiso 1 1 calc R . . . .
C22 C 0.6702(3) 0.3880(2) 0.61907(8) 0.0325(5) Uani 1 1 d . . . . .
H22A H 0.7431 0.3497 0.6291 0.039 Uiso 1 1 calc R . . . .
H22B H 0.6694 0.4451 0.6345 0.039 Uiso 1 1 calc R . . . .
C23 C 0.5402(3) 0.3381(2) 0.62593(8) 0.0309(5) Uani 1 1 d . . . . .
H23A H 0.5445 0.2770 0.6137 0.037 Uiso 1 1 calc R . . . .
H23B H 0.4674 0.3723 0.6134 0.037 Uiso 1 1 calc R . . . .
C24 C 0.5112(3) 0.3277(2) 0.66967(8) 0.0368(6) Uani 1 1 d . . . . .
H24A H 0.5867 0.2973 0.6826 0.044 Uiso 1 1 calc R . . . .
H24B H 0.5004 0.3887 0.6815 0.044 Uiso 1 1 calc R . . . .
C25 C 0.3871(4) 0.2723(2) 0.67625(9) 0.0393(7) Uani 1 1 d . . . . .
H25A H 0.3992 0.2110 0.6648 0.047 Uiso 1 1 calc R . . . .
H25B H 0.3125 0.3020 0.6626 0.047 Uiso 1 1 calc R . . . .

loop_
_atom_site_aniso_label
_atom_site_aniso_U_11
_atom_site_aniso_U_22
_atom_site_aniso_U_33
_atom_site_aniso_U_23
_atom_site_aniso_U_13
_atom_site_aniso_U_12
Br1 0.0937(4) 0.0609(3) 0.0336(2) 0.00157(14) 0.01338(18) -0.0150(2)
S1 0.0383(6) 0.0389(6) 0.0268(5) -0.0030(4) 0.0024(4) -0.0011(4)
S1A 0.033(3) 0.028(2) 0.014(3) -0.004(2) 0.0134(17) -0.0030(18)
S2 0.0358(6) 0.0519(6) 0.0298(6) -0.0088(5) 0.0040(4) -0.0030(5)
S2A 0.031(3) 0.028(2) 0.024(3) 0.001(2) 0.0095(19) 0.0013(19)
O1 0.0317(11) 0.0386(10) 0.0320(10) -0.0012(8) 0.0085(8) -0.0048(8)
O2 0.0298(10) 0.0401(10) 0.0289(9) 0.0014(7) 0.0084(7) -0.0021(8)
O3 0.0402(12) 0.0339(9) 0.0381(11) 0.0050(8) 0.0073(9) 0.0014(8)
O4 0.0325(11) 0.0419(10) 0.0253(9) 0.0062(7) 0.0057(7) -0.0017(8)
N1 0.0310(12) 0.0293(9) 0.0242(9) -0.0017(7) 0.0066(8) -0.0044(8)
N2 0.0323(11) 0.0278(9) 0.0242(9) -0.0007(7) 0.0068(8) -0.0027(8)
C1 0.041(3) 0.0287(19) 0.014(2) -0.005(2) 0.0081(19) 0.001(2)
C2 0.0332(16) 0.0385(14) 0.0602(19) -0.0107(13) 0.0064(13) 0.0006(12)
C3 0.0507(19) 0.0391(15) 0.0410(15) -0.0065(12) -0.0115(14) 0.0046(13)
C4 0.0312(13) 0.0248(10) 0.0269(11) -0.0029(8) 0.0039(9) -0.0016(9)
C5 0.0326(13) 0.0226(9) 0.0250(11) -0.0033(8) 0.0070(9) -0.0037(9)
C6 0.0308(14) 0.0277(10) 0.0254(11) -0.0030(8) 0.0058(9) -0.0033(9)
C7 0.0307(13) 0.0255(10) 0.0242(11) -0.0022(8) 0.0053(9) -0.0029(9)
C8 0.0293(13) 0.0258(10) 0.0255(11) -0.0029(8) 0.0053(9) -0.0039(9)
C9 0.0327(13) 0.0257(10) 0.0254(11) -0.0023(8) 0.0053(9) -0.0027(9)
C10 0.0295(13) 0.0234(9) 0.0276(11) -0.0018(8) 0.0062(9) -0.0025(8)
C11 0.0320(13) 0.0256(10) 0.0283(11) -0.0016(8) 0.0038(9) -0.0003(9)
C12 0.034(3) 0.0293(18) 0.022(2) -0.0020(19) 0.0043(17) 0.0029(19)
C12A 0.020(5) 0.061(13) 0.025(6) -0.002(6) 0.011(4) -0.009(5)
C13 0.0336(15) 0.0336(13) 0.0483(17) -0.0011(11) 0.0040(12) -0.0007(10)
C14 0.0433(17) 0.0409(14) 0.0383(15) -0.0058(11) -0.0055(12) 0.0014(12)
C15 0.0368(15) 0.0288(11) 0.0274(11) -0.0001(9) 0.0056(10) -0.0048(10)
C16 0.0326(15) 0.0554(17) 0.0238(11) 0.0094(11) 0.0014(10) -0.0070(12)
C17 0.049(2) 0.061(2) 0.0281(13) 0.0056(13) -0.0073(13) -0.0022(16)
C18 0.0421(19) 0.086(3) 0.0365(16) 0.0146(17) 0.0126(15) 0.0033(18)
C19 0.0467(19) 0.0543(19) 0.0405(16) 0.0078(14) -0.0036(14) -0.0208(15)
C20 0.0381(15) 0.0290(11) 0.0231(10) -0.0014(8) 0.0074(9) -0.0057(10)
C21 0.0370(15) 0.0308(11) 0.0283(12) -0.0045(9) 0.0077(10) -0.0036(10)
C22 0.0376(15) 0.0367(13) 0.0231(11) -0.0055(9) 0.0015(10) -0.0049(10)
C23 0.0336(14) 0.0378(12) 0.0215(10) -0.0033(9) 0.0013(9) -0.0036(10)
C24 0.0438(17) 0.0448(15) 0.0218(11) -0.0016(10) 0.0004(11) -0.0087(12)
C25 0.0541(19) 0.0390(14) 0.0248(12) -0.0002(10) 0.0045(12) -0.0087(13)

loop_
_atom_type_symbol
_atom_type_description
_atom_type_scat_dispersion_real
_atom_type_scat_dispersion_imag
_atom_type_scat_source
C C 0.0030 0.0010 'International Tables Vol C Tables 4.2.6.8 and 6.1.1.4'
H H 0.0000 0.0000 'International Tables Vol C Tables 4.2.6.8 and 6.1.1.4'
N N 0.0060 0.0030 'International Tables Vol C Tables 4.2.6.8 and 6.1.1.4'
O O 0.0110 0.0060 'International Tables Vol C Tables 4.2.6.8 and 6.1.1.4'
S S 0.1180 0.1170 'International Tables Vol C Tables 4.2.6.8 and 6.1.1.4'
Br Br -0.1750 2.4300 'International Tables Vol C Tables 4.2.6.8 and 6.1.1.4'

loop_
_geom_angle_atom_site_label_1
_geom_angle_atom_site_label_2
_geom_angle_atom_site_label_3
_geom_angle
C3 S1 C4 93.20(18)
C2 S1A C4 95.9(4)
C14 S2 C11 92.10(16)
C13 S2A C11 92.4(4)
C15 O4 C16 119.2(2)
C5 N1 C6 112.0(2)
C5 N1 C20 129.2(3)
C6 N1 C20 118.7(2)
C10 N2 C9 110.5(2)
C10 N2 C15 121.1(2)
C15 N2 C9 120.4(2)
C2 C1 H1 123.8
C4 C1 H1 123.8
C4 C1 C2 112.4(5)
C3 C1A H1A 124.5
C4 C1A H1A 124.5
C4 C1A C3 110.9(10)
S1A C2 H2B 118.5
C1 C2 H2A 124.6
C3 C2 S1A 123.1(4)
C3 C2 C1 110.8(4)
C3 C2 H2A 124.6
C3 C2 H2B 118.5
S1 C3 H3A 122.7
C1A C3 H3B 127.9
C2 C3 S1 114.7(3)
C2 C3 C1A 104.2(6)
C2 C3 H3A 122.7
C2 C3 H3B 127.9
C1 C4 S1 108.8(4)
C1 C4 C5 125.0(4)
C1A C4 S1A 105.7(7)
C5 C4 S1 126.2(2)
C5 C4 S1A 120.7(4)
C5 C4 C1A 133.6(7)
N1 C5 C4 125.7(2)
N1 C5 C7 106.7(2)
C7 C5 C4 127.6(2)
O1 C6 N1 123.5(2)
O1 C6 C8 132.4(3)
N1 C6 C8 104.1(2)
C5 C7 C8 109.0(2)
C5 C7 C9 141.9(3)
C8 C7 C9 109.0(2)
C7 C8 C6 108.1(2)
C10 C8 C6 140.9(3)
C10 C8 C7 111.0(2)
O2 C9 N2 123.3(2)
O2 C9 C7 133.7(3)
C7 C9 N2 103.0(2)
N2 C10 C11 123.0(2)
C8 C10 N2 106.5(2)
C8 C10 C11 129.8(2)
C10 C11 S2 123.6(2)
C10 C11 S2A 120.3(3)
C12 C11 S2 110.1(3)
C12 C11 C10 126.1(3)
C12A C11 S2A 108.0(7)
C12A C11 C10 131.2(7)
C11 C12 H12 123.7
C11 C12 C13 112.5(4)
C13 C12 H12 123.7
C11 C12A H12A 123.8
C11 C12A C14 112.4(11)
C14 C12A H12A 123.8
S2A C13 H13A 117.9
C12 C13 H13 125.0
C14 C13 S2A 124.1(4)
C14 C13 C12 109.9(4)
C14 C13 H13 125.0
C14 C13 H13A 117.9
S2 C14 H14 122.3
C12A C14 H14A 128.5
C13 C14 S2 115.3(3)
C13 C14 C12A 103.0(6)
C13 C14 H14 122.3
C13 C14 H14A 128.5
O3 C15 O4 128.3(3)
O3 C15 N2 122.3(3)
O4 C15 N2 109.4(2)
O4 C16 C17 109.0(3)
O4 C16 C18 101.9(3)
O4 C16 C19 109.8(2)
C17 C16 C19 113.1(3)
C18 C16 C17 111.2(3)
C18 C16 C19 111.2(3)
C16 C17 H17A 109.5
C16 C17 H17B 109.5
C16 C17 H17C 109.5
H17A C17 H17B 109.5
H17A C17 H17C 109.5
H17B C17 H17C 109.5
C16 C18 H18A 109.5
C16 C18 H18B 109.5
C16 C18 H18C 109.5
H18A C18 H18B 109.5
H18A C18 H18C 109.5
H18B C18 H18C 109.5
C16 C19 H19A 109.5
C16 C19 H19B 109.5
C16 C19 H19C 109.5
H19A C19 H19B 109.5
H19A C19 H19C 109.5
H19B C19 H19C 109.5
N1 C20 H20A 109.2
N1 C20 H20B 109.2
N1 C20 C21 112.0(2)
H20A C20 H20B 107.9
C21 C20 H20A 109.2
C21 C20 H20B 109.2
C20 C21 H21A 109.1
C20 C21 H21B 109.1
H21A C21 H21B 107.8
C22 C21 C20 112.6(2)
C22 C21 H21A 109.1
C22 C21 H21B 109.1
C21 C22 H22A 108.5
C21 C22 H22B 108.5
H22A C22 H22B 107.5
C23 C22 C21 115.1(2)
C23 C22 H22A 108.5
C23 C22 H22B 108.5
C22 C23 H23A 109.4
C22 C23 H23B 109.4
C22 C23 C24 111.3(2)
H23A C23 H23B 108.0
C24 C23 H23A 109.4
C24 C23 H23B 109.4
C23 C24 H24A 109.4
C23 C24 H24B 109.4
H24A C24 H24B 108.0
C25 C24 C23 111.0(2)
C25 C24 H24A 109.4
C25 C24 H24B 109.4
Br1 C25 H25A 109.1
Br1 C25 H25B 109.1
C24 C25 Br1 112.7(2)
C24 C25 H25A 109.1
C24 C25 H25B 109.1
H25A C25 H25B 107.8

loop_
_geom_bond_atom_site_label_1
_geom_bond_atom_site_label_2
_geom_bond_distance
Br1 C25 1.946(3)
S1 C3 1.658(4)
S1 C4 1.717(3)
S1A C2 1.470(10)
S1A C4 1.713(8)
S2 C11 1.732(3)
S2 C14 1.662(4)
S2A C11 1.743(7)
S2A C13 1.525(9)
O1 C6 1.235(4)
O2 C9 1.221(4)
O3 C15 1.205(4)
O4 C15 1.325(3)
O4 C16 1.495(3)
N1 C5 1.398(3)
N1 C6 1.414(4)
N1 C20 1.473(3)
N2 C9 1.478(4)
N2 C10 1.424(3)
N2 C15 1.429(3)
C1 H1 0.9500
C1 C2 1.427(9)
C1 C4 1.424(8)
C1A H1A 0.9500
C1A C3 1.510(15)
C1A C4 1.466(14)
C2 H2A 0.9500
C2 H2B 0.9500
C2 C3 1.355(5)
C3 H3A 0.9500
C3 H3B 0.9500
C4 C5 1.455(4)
C5 C7 1.401(4)
C6 C8 1.460(4)
C7 C8 1.419(4)
C7 C9 1.446(3)
C8 C10 1.376(4)
C10 C11 1.452(4)
C11 C12 1.404(7)
C11 C12A 1.430(15)
C12 H12 0.9500
C12 C13 1.438(8)
C12A H12A 0.9500
C12A C14 1.510(15)
C13 H13 0.9500
C13 H13A 0.9500
C13 C14 1.370(5)
C14 H14 0.9500
C14 H14A 0.9500
C16 C17 1.526(5)
C16 C18 1.510(5)
C16 C19 1.535(5)
C17 H17A 0.9800
C17 H17B 0.9800
C17 H17C 0.9800
C18 H18A 0.9800
C18 H18B 0.9800
C18 H18C 0.9800
C19 H19A 0.9800
C19 H19B 0.9800
C19 H19C 0.9800
C20 H20A 0.9900
C20 H20B 0.9900
C20 C21 1.537(4)
C21 H21A 0.9900
C21 H21B 0.9900
C21 C22 1.535(4)
C22 H22A 0.9900
C22 H22B 0.9900
C22 C23 1.524(4)
C23 H23A 0.9900
C23 H23B 0.9900
C23 C24 1.536(4)
C24 H24A 0.9900
C24 H24B 0.9900
C24 C25 1.513(5)
C25 H25A 0.9900
C25 H25B 0.9900

loop_
_geom_torsion_atom_site_label_1
_geom_torsion_atom_site_label_2
_geom_torsion_atom_site_label_3
_geom_torsion_atom_site_label_4
_geom_torsion
S1 C4 C5 N1 -2.9(4)
S1 C4 C5 C7 176.6(2)
S1A C2 C3 C1A -2.9(12)
S1A C4 C5 N1 175.1(5)
S1A C4 C5 C7 -5.5(6)
S2 C11 C12 C13 -1.3(7)
S2A C11 C12A C14 4(3)
S2A C13 C14 C12A 1.2(15)
O1 C6 C8 C7 178.5(3)
O1 C6 C8 C10 -4.1(6)
N1 C5 C7 C8 1.4(3)
N1 C5 C7 C9 -175.9(3)
N1 C6 C8 C7 -0.3(3)
N1 C6 C8 C10 177.1(3)
N1 C20 C21 C22 -178.1(3)
N2 C10 C11 S2 10.4(4)
N2 C10 C11 S2A -174.5(4)
N2 C10 C11 C12 -176.3(5)
N2 C10 C11 C12A 15.2(19)
C1 C2 C3 S1 1.9(6)
C1 C4 C5 N1 177.4(6)
C1 C4 C5 C7 -3.2(7)
C1A C4 C5 N1 -6.1(13)
C1A C4 C5 C7 173.3(13)
C2 S1A C4 C1A 1.1(12)
C2 S1A C4 C5 -179.9(4)
C2 C1 C4 S1 1.9(9)
C2 C1 C4 C5 -178.4(4)
C3 S1 C4 C1 -0.7(5)
C3 S1 C4 C5 179.6(2)
C3 C1A C4 S1A -2.8(16)
C3 C1A C4 C5 178.4(5)
C4 S1 C3 C2 -0.7(3)
C4 S1A C2 C3 1.2(9)
C4 C1 C2 C3 -2.4(9)
C4 C1A C3 C2 3.4(16)
C4 C5 C7 C8 -178.1(2)
C4 C5 C7 C9 4.6(5)
C5 N1 C6 O1 -177.7(2)
C5 N1 C6 C8 1.2(3)
C5 N1 C20 C21 88.8(3)
C5 C7 C8 C6 -0.7(3)
C5 C7 C8 C10 -179.0(2)
C5 C7 C9 O2 -2.0(6)
C5 C7 C9 N2 178.7(3)
C6 N1 C5 C4 177.9(2)
C6 N1 C5 C7 -1.7(3)
C6 N1 C20 C21 -90.1(3)
C6 C8 C10 N2 -177.8(3)
C6 C8 C10 C11 -7.4(5)
C7 C8 C10 N2 -0.4(3)
C7 C8 C10 C11 170.0(2)
C8 C7 C9 O2 -179.3(3)
C8 C7 C9 N2 1.4(3)
C8 C10 C11 S2 -158.7(2)
C8 C10 C11 S2A 16.5(5)
C8 C10 C11 C12 14.6(6)
C8 C10 C11 C12A -153.8(19)
C9 N2 C10 C8 1.3(3)
C9 N2 C10 C11 -169.9(2)
C9 N2 C15 O3 -123.3(3)
C9 N2 C15 O4 56.6(3)
C9 C7 C8 C6 177.6(2)
C9 C7 C8 C10 -0.7(3)
C10 N2 C9 O2 178.9(2)
C10 N2 C9 C7 -1.7(3)
C10 N2 C15 O3 22.5(4)
C10 N2 C15 O4 -157.5(2)
C10 C11 C12 C13 -175.4(4)
C10 C11 C12A C14 175.0(9)
C11 S2 C14 C13 1.7(3)
C11 S2A C13 C14 0.9(7)
C11 C12 C13 C14 2.5(7)
C11 C12A C14 C13 -3(2)
C12 C13 C14 S2 -2.7(5)
C13 S2A C11 C10 -175.0(3)
C13 S2A C11 C12A -2.7(16)
C14 S2 C11 C10 174.1(2)
C14 S2 C11 C12 -0.2(4)
C15 O4 C16 C17 -68.6(4)
C15 O4 C16 C18 173.8(3)
C15 O4 C16 C19 55.8(4)
C15 N2 C9 O2 -31.9(4)
C15 N2 C9 C7 147.4(2)
C15 N2 C10 C8 -147.5(2)
C15 N2 C10 C11 41.2(3)
C16 O4 C15 O3 9.4(5)
C16 O4 C15 N2 -170.5(2)
C20 N1 C5 C4 -1.1(4)
C20 N1 C5 C7 179.3(2)
C20 N1 C6 O1 1.4(4)
C20 N1 C6 C8 -179.7(2)
C20 C21 C22 C23 -67.4(3)
C21 C22 C23 C24 -173.0(3)
C22 C23 C24 C25 -176.0(3)
C23 C24 C25 Br1 -178.5(2)
